data_7231510
loop_
_publ_author_name
'Wang, Ke'
'Xu, Qiaofei'
'Ma, Pengtao'
'Zhang, Chao'
'Wang, Jingping'
'Niu, Jingyang'

_publ_section_title
;
 Polyoxovanadate catalysts for oxidation of 1-phenyl ethanol: from the
 discrete [V4O12]4&#x2212; and [V10O28]6&#x2212; anions to the anionic
 [V6O17]n4n&#x2212; coordination polymer
;
_journal_issue 40
_journal_name_full CrystEngComm
_journal_page_first 6273
_journal_paper_doi 10.1039/C8CE01237G
_journal_volume 20
_journal_year 2018
_chemical_formula_moiety '2(C36 H24 N6 Ru), O12 V4, 26(O)'
_chemical_formula_sum 'C72 H100 N12 O38 Ru2 V4'
_chemical_formula_weight 2147.53
_space_group_crystal_system triclinic
_space_group_IT_number 2
_space_group_name_Hall '-P 1'
_space_group_name_H-M_alt 'P -1'
_symmetry_space_group_name_Hall '-P 1'
_symmetry_space_group_name_H-M 'P -1'
_atom_sites_solution_hydrogens geom
_atom_sites_solution_primary direct
_audit_creation_date 2017-06-10
_audit_creation_method
;
Olex2 1.2-beta
(compiled 2015.01.26 svn.r3150 for OlexSys, GUI svn.r4998)
;
_audit_update_record
;
2018-04-17 deposited with the CCDC.
2018-09-11 downloaded from the CCDC.
;
_cell_angle_alpha 98.3390(10)
_cell_angle_beta 105.4250(10)
_cell_angle_gamma 104.4740(10)
_cell_formula_units_Z 1
_cell_length_a 12.1515(10)
_cell_length_b 13.1137(11)
_cell_length_c 16.5899(14)
_cell_measurement_reflns_used 8322
_cell_measurement_temperature 296(2)
_cell_measurement_theta_max 28.26
_cell_measurement_theta_min 2.54
_cell_volume 2403.3(3)
_computing_molecular_graphics 'Olex2 (Dolomanov et al., 2009)'
_computing_publication_material 'Olex2 (Dolomanov et al., 2009)'
_computing_structure_refinement 'ShelXL-2014/7 (Sheldrick, 2008)'
_computing_structure_solution 'ShelXS-1997 (Sheldrick, 2008)'
_diffrn_ambient_temperature 296.15
_diffrn_measured_fraction_theta_full 0.991
_diffrn_measured_fraction_theta_max 0.991
_diffrn_measurement_device_type 'Bruker APEX-II CCD'
_diffrn_measurement_method '\f and \w scans'
_diffrn_radiation_monochromator graphite
_diffrn_radiation_type MoK\a
_diffrn_radiation_wavelength 0.71073
_diffrn_reflns_av_R_equivalents 0.0152
_diffrn_reflns_av_unetI/netI 0.0315
_diffrn_reflns_Laue_measured_fraction_full 0.991
_diffrn_reflns_Laue_measured_fraction_max 0.991
_diffrn_reflns_limit_h_max 14
_diffrn_reflns_limit_h_min -7
_diffrn_reflns_limit_k_max 15
_diffrn_reflns_limit_k_min -15
_diffrn_reflns_limit_l_max 17
_diffrn_reflns_limit_l_min -19
_diffrn_reflns_number 12269
_diffrn_reflns_point_group_measured_fraction_full 0.991
_diffrn_reflns_point_group_measured_fraction_max 0.991
_diffrn_reflns_theta_full 25.099
_diffrn_reflns_theta_max 25.099
_diffrn_reflns_theta_min 1.824
_diffrn_standards_number 0
_exptl_absorpt_coefficient_mu 0.767
_exptl_absorpt_correction_T_max 0.7457
_exptl_absorpt_correction_T_min 0.6266
_exptl_absorpt_correction_type multi-scan
_exptl_absorpt_process_details
;
SADABS-2008/1 (Bruker,2008) was used for absorption correction.
wR2(int) was 0.0579 before and 0.0325 after correction.
The Ratio of minimum to maximum transmission is 0.8403.
The \l/2 correction factor is 0.0015.
;
_exptl_crystal_colour red
_exptl_crystal_colour_primary red
_exptl_crystal_density_diffrn 1.484
_exptl_crystal_description block
_exptl_crystal_F_000 1100
_exptl_crystal_size_max 0.45
_exptl_crystal_size_mid 0.37
_exptl_crystal_size_min 0.32
_refine_diff_density_max 1.616
_refine_diff_density_min -0.971
_refine_diff_density_rms 0.149
_refine_ls_extinction_method none
_refine_ls_goodness_of_fit_ref 1.048
_refine_ls_hydrogen_treatment constr
_refine_ls_matrix_type full
_refine_ls_number_parameters 272
_refine_ls_number_reflns 8497
_refine_ls_number_restraints 0
_refine_ls_restrained_S_all 1.048
_refine_ls_R_factor_all 0.0838
_refine_ls_R_factor_gt 0.0752
_refine_ls_shift/su_max 0.000
_refine_ls_shift/su_mean 0.000
_refine_ls_structure_factor_coef Fsqd
_refine_ls_weighting_details 'w=1/[\s^2^(Fo^2^)+(0.1208P)^2^+10.7403P] where P=(Fo^2^+2Fc^2^)/3'
_refine_ls_weighting_scheme calc
_refine_ls_wR_factor_gt 0.2037
_refine_ls_wR_factor_ref 0.2151
_reflns_Friedel_coverage 0.000
_reflns_number_gt 7402
_reflns_number_total 8497
_reflns_threshold_expression 'I > 2\s(I)'
_cod_data_source_file c8ce01237g2.cif
_cod_data_source_block njy1
_cod_depositor_comments 'Adding full bibliography for 7231510--7231512.cif.'
_cod_database_code 7231510
_shelx_space_group_comment
;
The symmetry employed for this shelxl refinement is uniquely defined
by the following loop, which should always be used as a source of
symmetry information in preference to the above space-group names.
They are only intended as comments.
;
_shelx_estimated_absorpt_t_max 0.791
_shelx_estimated_absorpt_t_min 0.724
_olex2_refinement_description
;
1. Fixed Uiso
 At 1.2 times of:
  All C(H) groups
2.a Aromatic/amide H refined with riding coordinates:
 C1(H1), C2(H2), C3(H3), C5(H5), C6(H6), C8(H8), C9(H9), C10(H10), C13(H13),
 C14(H14), C15(H15), C17(H17), C18(H18), C20(H20), C21(H21), C22(H22), C25(H25),
  C26(H26), C27(H27), C29(H29), C30(H30), C32(H32), C33(H33), C34(H34)
;
_shelx_shelxl_version_number 2014/7
_olex2_submission_special_instructions 'No special instructions were received'

loop_
_space_group_symop_operation_xyz
'x, y, z'
'-x, -y, -z'

loop_
_atom_site_label
_atom_site_type_symbol
_atom_site_fract_x
_atom_site_fract_y
_atom_site_fract_z
_atom_site_U_iso_or_equiv
_atom_site_adp_type
_atom_site_occupancy
_atom_site_site_symmetry_order
_atom_site_calc_flag
_atom_site_refinement_flags_posn
Ru1 Ru 0.73174(4) 0.75792(3) 0.24824(3) 0.03075(17) Uani 1 1 d .
V1 V 1.04348(9) 0.83463(7) 0.03730(6) 0.0354(3) Uani 1 1 d .
V2 V 0.78912(8) 0.90216(7) -0.05943(7) 0.0376(3) Uani 1 1 d .
O1 O 1.1566(5) 0.9574(5) 0.0576(4) 0.0680(14) Uiso 1 1 d .
O2 O 1.0482(5) 0.7447(5) -0.0408(4) 0.0689(14) Uiso 1 1 d .
O3 O 0.6761(4) 0.8820(4) -0.0236(3) 0.0538(11) Uiso 1 1 d .
O4 O 1.0589(4) 0.7844(4) 0.1234(3) 0.0555(12) Uiso 1 1 d .
O5 O 0.7435(5) 0.8300(5) -0.1589(4) 0.0662(14) Uiso 1 1 d .
O6 O 0.9019(4) 0.8576(4) 0.0072(3) 0.0501(11) Uiso 1 1 d .
N1 N 0.7700(5) 0.8437(4) 0.3720(3) 0.0439(12) Uiso 1 1 d .
N2 N 0.8866(4) 0.7228(4) 0.3083(3) 0.0370(10) Uiso 1 1 d .
N3 N 0.8185(4) 0.8956(4) 0.2169(3) 0.0317(9) Uiso 1 1 d .
N4 N 0.5880(4) 0.8102(4) 0.1947(3) 0.0347(10) Uiso 1 1 d .
N5 N 0.6307(4) 0.6159(4) 0.2669(3) 0.0400(11) Uiso 1 1 d .
N6 N 0.7035(4) 0.6538(4) 0.1340(3) 0.0334(10) Uiso 1 1 d .
C1 C 0.4724(6) 0.7646(5) 0.1828(4) 0.0464(14) Uiso 1 1 d .
H1 H 0.4496 0.7008 0.2006 0.056 Uiso 1 1 calc R
C2 C 0.3844(7) 0.8088(6) 0.1449(5) 0.0629(19) Uiso 1 1 d .
H2 H 0.3044 0.7738 0.1369 0.076 Uiso 1 1 calc R
C3 C 0.4153(8) 0.9043(7) 0.1189(5) 0.0647(19) Uiso 1 1 d .
H3 H 0.3567 0.9342 0.0937 0.078 Uiso 1 1 calc R
C4 C 0.5364(7) 0.9555(6) 0.1312(5) 0.0548(16) Uiso 1 1 d .
C5 C 0.5797(8) 1.0551(7) 0.1070(6) 0.071(2) Uiso 1 1 d .
H5 H 0.5257 1.0896 0.0821 0.085 Uiso 1 1 calc R
C6 C 0.6969(7) 1.0992(7) 0.1199(5) 0.0652(19) Uiso 1 1 d .
H6 H 0.7225 1.1632 0.1030 0.078 Uiso 1 1 calc R
C7 C 0.7831(6) 1.0499(5) 0.1588(4) 0.0460(14) Uiso 1 1 d .
C8 C 0.9055(6) 1.0895(6) 0.1706(4) 0.0491(15) Uiso 1 1 d .
H8 H 0.9362 1.1539 0.1557 0.059 Uiso 1 1 calc R
C9 C 0.9808(6) 1.0320(5) 0.2046(4) 0.0476(14) Uiso 1 1 d .
H9 H 1.0626 1.0577 0.2131 0.057 Uiso 1 1 calc R
C10 C 0.9335(5) 0.9355(5) 0.2259(4) 0.0378(12) Uiso 1 1 d .
H10 H 0.9851 0.8972 0.2475 0.045 Uiso 1 1 calc R
C11 C 0.6193(5) 0.9049(5) 0.1691(4) 0.0392(12) Uiso 1 1 d .
C12 C 0.7430(5) 0.9524(5) 0.1819(4) 0.0364(12) Uiso 1 1 d .
C13 C 0.9454(6) 0.6647(6) 0.2749(5) 0.0513(15) Uiso 1 1 d .
H13 H 0.9154 0.6325 0.2166 0.062 Uiso 1 1 calc R
C14 C 1.0466(7) 0.6506(7) 0.3221(5) 0.065(2) Uiso 1 1 d .
H14 H 1.0862 0.6118 0.2949 0.078 Uiso 1 1 calc R
C15 C 1.0931(9) 0.6911(8) 0.4082(6) 0.079(2) Uiso 1 1 d .
H15 H 1.1608 0.6772 0.4404 0.094 Uiso 1 1 calc R
C16 C 1.0359(7) 0.7545(6) 0.4471(5) 0.0602(18) Uiso 1 1 d .
C17 C 1.0737(9) 0.8027(8) 0.5357(6) 0.081(2) Uiso 1 1 d .
H17 H 1.1413 0.7930 0.5720 0.097 Uiso 1 1 calc R
C18 C 1.0140(9) 0.8622(8) 0.5683(7) 0.084(3) Uiso 1 1 d .
H18 H 1.0415 0.8921 0.6270 0.101 Uiso 1 1 calc R
C19 C 0.9103(7) 0.8817(7) 0.5170(5) 0.0617(18) Uiso 1 1 d .
C20 C 0.8452(9) 0.9429(8) 0.5468(7) 0.079(2) Uiso 1 1 d .
H20 H 0.8682 0.9746 0.6050 0.095 Uiso 1 1 calc R
C21 C 0.7486(9) 0.9565(8) 0.4918(6) 0.079(2) Uiso 1 1 d .
H21 H 0.7064 0.9995 0.5114 0.094 Uiso 1 1 calc R
C22 C 0.7118(7) 0.9036(6) 0.4026(5) 0.0593(18) Uiso 1 1 d .
H22 H 0.6444 0.9121 0.3651 0.071 Uiso 1 1 calc R
C23 C 0.9321(6) 0.7689(5) 0.3947(4) 0.0456(14) Uiso 1 1 d .
C24 C 0.8702(6) 0.8326(5) 0.4292(4) 0.0458(14) Uiso 1 1 d .
C25 C 0.5923(7) 0.6001(6) 0.3332(5) 0.0557(17) Uiso 1 1 d .
H25 H 0.6114 0.6586 0.3789 0.067 Uiso 1 1 calc R
C26 C 0.5244(8) 0.4995(7) 0.3370(6) 0.068(2) Uiso 1 1 d .
H26 H 0.4969 0.4919 0.3836 0.081 Uiso 1 1 calc R
C27 C 0.4985(7) 0.4122(7) 0.2721(5) 0.0652(19) Uiso 1 1 d .
H27 H 0.4547 0.3443 0.2748 0.078 Uiso 1 1 calc R
C28 C 0.5381(6) 0.4250(5) 0.2010(4) 0.0480(15) Uiso 1 1 d .
C29 C 0.5170(7) 0.3390(6) 0.1294(5) 0.0573(17) Uiso 1 1 d .
H29 H 0.4741 0.2692 0.1286 0.069 Uiso 1 1 calc R
C30 C 0.5572(7) 0.3569(6) 0.0640(5) 0.0589(18) Uiso 1 1 d .
H30 H 0.5424 0.2991 0.0188 0.071 Uiso 1 1 calc R
C31 C 0.6231(6) 0.4637(5) 0.0616(4) 0.0439(14) Uiso 1 1 d .
C32 C 0.6673(6) 0.4888(6) -0.0054(5) 0.0542(16) Uiso 1 1 d .
H32 H 0.6564 0.4347 -0.0523 0.065 Uiso 1 1 calc R
C33 C 0.7265(6) 0.5938(6) -0.0007(5) 0.0512(15) Uiso 1 1 d .
H33 H 0.7563 0.6112 -0.0448 0.061 Uiso 1 1 calc R
C34 C 0.7425(5) 0.6746(5) 0.0688(4) 0.0407(13) Uiso 1 1 d .
H34 H 0.7819 0.7456 0.0699 0.049 Uiso 1 1 calc R
C35 C 0.6030(5) 0.5286(5) 0.2011(4) 0.0392(12) Uiso 1 1 d .
C36 C 0.6435(5) 0.5488(4) 0.1301(4) 0.0347(11) Uiso 1 1 d .
O1W O 0.3528(13) 0.7364(12) 0.3454(9) 0.189(5) Uiso 1 1 d .
O2W O 0.6241(12) 0.7021(10) 0.5524(8) 0.171(4) Uiso 1 1 d .
O3W O 0.1180(8) 0.5974(7) 0.8651(6) 0.117(3) Uiso 1 1 d .
O4W O 0.6681(9) 0.8849(8) 0.6911(6) 0.126(3) Uiso 1 1 d .
O5W O 0.2099(7) 0.8972(6) 0.2892(5) 0.095(2) Uiso 1 1 d .
O6W O 0.0408(7) 0.5642(6) 0.0879(5) 0.097(2) Uiso 1 1 d .
O7W O 0.2595(6) 0.5619(6) 0.1997(5) 0.0892(19) Uiso 1 1 d .
O8W O 0.8355(6) 0.6633(5) 0.8149(4) 0.0798(16) Uiso 1 1 d .
O9W O 0.9210(14) 0.6414(13) 0.6769(10) 0.204(6) Uiso 1 1 d .
O10W O 0.1600(15) 0.6448(13) 0.7175(10) 0.219(6) Uiso 1 1 d .
O11W O 0.7444(16) 0.5554(14) 0.5409(11) 0.228(7) Uiso 1 1 d .
O12W O 0.3915(18) 0.6529(16) 0.4892(12) 0.251(8) Uiso 1 1 d .
O13W O 0.1209(16) 0.5140(14) 0.5579(11) 0.233(7) Uiso 1 1 d .

loop_
_atom_site_aniso_label
_atom_site_aniso_U_11
_atom_site_aniso_U_22
_atom_site_aniso_U_33
_atom_site_aniso_U_23
_atom_site_aniso_U_13
_atom_site_aniso_U_12
Ru1 0.0323(3) 0.0299(3) 0.0285(3) 0.00586(17) 0.01095(18) 0.00572(18)
V1 0.0364(5) 0.0247(5) 0.0475(6) 0.0135(4) 0.0136(4) 0.0103(4)
V2 0.0300(5) 0.0289(5) 0.0502(6) 0.0119(4) 0.0083(4) 0.0054(4)

loop_
_atom_type_symbol
_atom_type_description
_atom_type_scat_dispersion_real
_atom_type_scat_dispersion_imag
_atom_type_scat_source
C C 0.0033 0.0016 'International Tables Vol C Tables 4.2.6.8 and 6.1.1.4'
H H 0.0000 0.0000 'International Tables Vol C Tables 4.2.6.8 and 6.1.1.4'
N N 0.0061 0.0033 'International Tables Vol C Tables 4.2.6.8 and 6.1.1.4'
O O 0.0106 0.0060 'International Tables Vol C Tables 4.2.6.8 and 6.1.1.4'
Ru Ru -1.2594 0.8363 'International Tables Vol C Tables 4.2.6.8 and 6.1.1.4'
V V 0.3005 0.5294 'International Tables Vol C Tables 4.2.6.8 and 6.1.1.4'

loop_
_geom_angle_atom_site_label_1
_geom_angle_atom_site_label_2
_geom_angle_atom_site_label_3
_geom_angle
_geom_angle_site_symmetry_1
_geom_angle_site_symmetry_3
N1 Ru1 N2 79.9(2) . .
N1 Ru1 N4 96.05(19) . .
N1 Ru1 N5 94.5(2) . .
N3 Ru1 N1 90.20(19) . .
N3 Ru1 N2 95.48(18) . .
N3 Ru1 N4 79.73(18) . .
N3 Ru1 N5 173.81(18) . .
N4 Ru1 N2 173.77(18) . .
N4 Ru1 N5 95.73(19) . .
N5 Ru1 N2 89.33(19) . .
N6 Ru1 N1 170.65(19) . .
N6 Ru1 N2 92.60(18) . .
N6 Ru1 N3 96.09(18) . .
N6 Ru1 N4 91.88(18) . .
N6 Ru1 N5 79.76(18) . .
O1 V1 O6 109.2(2) . .
O2 V1 O1 111.2(3) . .
O2 V1 O6 108.7(3) . .
O4 V1 O1 110.5(3) . .
O4 V1 O2 108.0(3) . .
O4 V1 O6 109.3(2) . .
O1 V2 O6 111.4(2) 2_775 .
O3 V2 O1 109.2(3) . 2_775
O3 V2 O5 108.1(3) . .
O3 V2 O6 108.1(2) . .
O5 V2 O1 110.0(3) . 2_775
O5 V2 O6 109.9(2) . .
V1 O1 V2 153.8(4) . 2_775
V1 O6 V2 153.2(3) . .
C22 N1 Ru1 129.1(5) . .
C22 N1 C24 117.5(6) . .
C24 N1 Ru1 113.4(4) . .
C13 N2 Ru1 129.3(4) . .
C13 N2 C23 117.6(5) . .
C23 N2 Ru1 113.0(4) . .
C10 N3 Ru1 129.2(4) . .
C10 N3 C12 117.3(5) . .
C12 N3 Ru1 113.6(4) . .
C1 N4 Ru1 128.7(4) . .
C1 N4 C11 117.5(5) . .
C11 N4 Ru1 113.8(4) . .
C25 N5 Ru1 128.7(5) . .
C25 N5 C35 117.7(6) . .
C35 N5 Ru1 113.6(4) . .
C34 N6 Ru1 128.5(4) . .
C34 N6 C36 117.9(5) . .
C36 N6 Ru1 113.4(3) . .
N4 C1 H1 118.7 . .
N4 C1 C2 122.5(6) . .
C2 C1 H1 118.7 . .
C1 C2 H2 119.9 . .
C3 C2 C1 120.3(8) . .
C3 C2 H2 119.9 . .
C2 C3 H3 120.6 . .
C2 C3 C4 118.9(8) . .
C4 C3 H3 120.6 . .
C3 C4 C5 124.1(7) . .
C3 C4 C11 117.2(7) . .
C11 C4 C5 118.7(7) . .
C4 C5 H5 119.5 . .
C6 C5 C4 121.0(8) . .
C6 C5 H5 119.5 . .
C5 C6 H6 119.3 . .
C5 C6 C7 121.4(8) . .
C7 C6 H6 119.3 . .
C8 C7 C6 124.0(7) . .
C8 C7 C12 117.3(6) . .
C12 C7 C6 118.5(6) . .
C7 C8 H8 120.3 . .
C9 C8 C7 119.4(6) . .
C9 C8 H8 120.3 . .
C8 C9 H9 120.2 . .
C8 C9 C10 119.6(6) . .
C10 C9 H9 120.2 . .
N3 C10 C9 123.1(6) . .
N3 C10 H10 118.4 . .
C9 C10 H10 118.4 . .
N4 C11 C4 123.6(6) . .
N4 C11 C12 116.9(5) . .
C4 C11 C12 119.5(6) . .
N3 C12 C7 123.2(5) . .
N3 C12 C11 116.0(5) . .
C7 C12 C11 120.7(5) . .
N2 C13 H13 118.7 . .
N2 C13 C14 122.6(7) . .
C14 C13 H13 118.7 . .
C13 C14 H14 118.9 . .
C13 C14 C15 122.1(8) . .
C15 C14 H14 118.9 . .
C14 C15 H15 121.1 . .
C14 C15 C16 117.9(9) . .
C16 C15 H15 121.1 . .
C15 C16 C17 124.6(8) . .
C15 C16 C23 117.7(7) . .
C23 C16 C17 117.7(7) . .
C16 C17 H17 119.4 . .
C18 C17 C16 121.2(10) . .
C18 C17 H17 119.4 . .
C17 C18 H18 118.5 . .
C17 C18 C19 122.9(10) . .
C19 C18 H18 118.5 . .
C20 C19 C18 125.6(8) . .
C20 C19 C24 117.8(8) . .
C24 C19 C18 116.5(8) . .
C19 C20 H20 119.8 . .
C21 C20 C19 120.4(9) . .
C21 C20 H20 119.8 . .
C20 C21 H21 120.5 . .
C20 C21 C22 119.0(9) . .
C22 C21 H21 120.5 . .
N1 C22 C21 122.5(8) . .
N1 C22 H22 118.8 . .
C21 C22 H22 118.8 . .
N2 C23 C16 121.9(6) . .
N2 C23 C24 117.2(6) . .
C16 C23 C24 120.9(6) . .
N1 C24 C19 122.8(6) . .
N1 C24 C23 116.5(6) . .
C19 C24 C23 120.7(6) . .
N5 C25 H25 118.7 . .
N5 C25 C26 122.5(7) . .
C26 C25 H25 118.7 . .
C25 C26 H26 120.1 . .
C27 C26 C25 119.7(8) . .
C27 C26 H26 120.1 . .
C26 C27 H27 120.2 . .
C26 C27 C28 119.7(8) . .
C28 C27 H27 120.2 . .
C27 C28 C29 124.6(7) . .
C35 C28 C27 117.1(6) . .
C35 C28 C29 118.3(6) . .
C28 C29 H29 119.3 . .
C30 C29 C28 121.5(7) . .
C30 C29 H29 119.3 . .
C29 C30 H30 119.2 . .
C29 C30 C31 121.6(7) . .
C31 C30 H30 119.2 . .
C32 C31 C30 124.7(6) . .
C36 C31 C30 117.9(6) . .
C36 C31 C32 117.3(6) . .
C31 C32 H32 120.5 . .
C33 C32 C31 119.0(7) . .
C33 C32 H32 120.5 . .
C32 C33 H33 119.7 . .
C32 C33 C34 120.7(7) . .
C34 C33 H33 119.7 . .
N6 C34 C33 122.1(6) . .
N6 C34 H34 119.0 . .
C33 C34 H34 119.0 . .
N5 C35 C28 123.3(5) . .
N5 C35 C36 116.2(5) . .
C28 C35 C36 120.5(5) . .
N6 C36 C31 123.0(5) . .
N6 C36 C35 116.8(5) . .
C31 C36 C35 120.2(5) . .

loop_
_geom_bond_atom_site_label_1
_geom_bond_atom_site_label_2
_geom_bond_distance
_geom_bond_site_symmetry_2
Ru1 N1 2.063(5) .
Ru1 N2 2.077(5) .
Ru1 N3 2.062(4) .
Ru1 N4 2.064(5) .
Ru1 N5 2.072(5) .
Ru1 N6 2.059(5) .
V1 O1 1.756(6) .
V1 O2 1.644(6) .
V1 O4 1.643(5) .
V1 O6 1.774(5) .
V2 O1 1.787(6) 2_775
V2 O3 1.614(5) .
V2 O5 1.651(6) .
V2 O6 1.795(5) .
O1 V2 1.787(6) 2_775
N1 C22 1.315(9) .
N1 C24 1.385(8) .
N2 C13 1.327(8) .
N2 C23 1.373(8) .
N3 C10 1.323(7) .
N3 C12 1.384(7) .
N4 C1 1.330(8) .
N4 C11 1.367(7) .
N5 C25 1.329(9) .
N5 C35 1.365(8) .
N6 C34 1.328(8) .
N6 C36 1.371(7) .
C1 H1 0.9300 .
C1 C2 1.391(10) .
C2 H2 0.9300 .
C2 C3 1.378(11) .
C3 H3 0.9300 .
C3 C4 1.402(11) .
C4 C5 1.438(11) .
C4 C11 1.403(9) .
C5 H5 0.9300 .
C5 C6 1.341(12) .
C6 H6 0.9300 .
C6 C7 1.425(10) .
C7 C8 1.396(9) .
C7 C12 1.397(9) .
C8 H8 0.9300 .
C8 C9 1.385(9) .
C9 H9 0.9300 .
C9 C10 1.389(9) .
C10 H10 0.9300 .
C11 C12 1.420(8) .
C13 H13 0.9300 .
C13 C14 1.343(11) .
C14 H14 0.9300 .
C14 C15 1.358(12) .
C15 H15 0.9300 .
C15 C16 1.400(12) .
C16 C17 1.413(12) .
C16 C23 1.402(10) .
C17 H17 0.9300 .
C17 C18 1.341(14) .
C18 H18 0.9300 .
C18 C19 1.425(13) .
C19 C20 1.387(12) .
C19 C24 1.402(10) .
C20 H20 0.9300 .
C20 C21 1.351(13) .
C21 H21 0.9300 .
C21 C22 1.438(12) .
C22 H22 0.9300 .
C23 C24 1.413(9) .
C25 H25 0.9300 .
C25 C26 1.390(11) .
C26 H26 0.9300 .
C26 C27 1.361(11) .
C27 H27 0.9300 .
C27 C28 1.403(10) .
C28 C29 1.432(10) .
C28 C35 1.389(9) .
C29 H29 0.9300 .
C29 C30 1.330(10) .
C30 H30 0.9300 .
C30 C31 1.442(10) .
C31 C32 1.403(9) .
C31 C36 1.394(8) .
C32 H32 0.9300 .
C32 C33 1.365(10) .
C33 H33 0.9300 .
C33 C34 1.383(9) .
C34 H34 0.9300 .
C35 C36 1.427(8) .
